data_4329144
loop_
_publ_author_name
'Sean K. Liew'
'S. M. Ibrahim Al-Rafia'
'James T. Goettel'
'Paul A. Lummis'
'Sean M. McDonald'
'Leah J. Miedema'
'Michael J. Ferguson'
'Robert McDonald'
'Eric Rivard'

_publ_contact_author_address
;
Department of Chemistry
University of Alberta
Edmonton
AB T6G 2G2
CANADA
;
_publ_contact_author_email ERIVARD@UALBERTA.CA
_publ_contact_author_name 'E. Rivard'
_publ_section_title
;
 Expanding the Steric Coverage Offered by Bis(amidosilyl) Chelates:
 Isolation of Low-Coordinate N-Heterocyclic Germylene Complexes
;
_journal_name_full 'Inorganic Chemistry'
_journal_page_first 5471
_journal_page_last 5480
_journal_paper_doi 10.1021/ic300495k
_journal_volume 51
_journal_year 2012
_chemical_formula_moiety 'C56 H92 Ge2 N4 S2 Si4, C7 H8, C4 H8 O'
_chemical_formula_sum 'C67 H108 Ge2 N4 O S2 Si4'
_chemical_formula_weight 1307.23
_chemical_name_common 4
_chemical_name_systematic
; 
 ? 
;
_space_group_IT_number 2
_symmetry_cell_setting triclinic
_symmetry_space_group_name_Hall '-P 1'
_symmetry_space_group_name_H-M 'P -1'
_atom_sites_solution_hydrogens geom
_atom_sites_solution_primary direct
_atom_sites_solution_secondary difmap
_audit_creation_method SHELXL-97
_cell_angle_alpha 102.871(3)
_cell_angle_beta 93.857(3)
_cell_angle_gamma 107.097(2)
_cell_formula_units_Z 1
_cell_length_a 9.960(2)
_cell_length_b 14.101(3)
_cell_length_c 15.228(3)
_cell_measurement_reflns_used 5998
_cell_measurement_temperature 173(2)
_cell_measurement_theta_max 23.34
_cell_measurement_theta_min 2.16
_cell_volume 1972.5(7)
_computing_cell_refinement 'Bruker SAINT'
_computing_data_collection 'Bruker APEX2'
_computing_data_reduction 'Bruker SAINT'
_computing_molecular_graphics 'Bruker SHELXTL'
_computing_publication_material 'Bruker SHELXTL'
_computing_structure_refinement 'SHELXL-97 (Sheldrick, 2008)'
_computing_structure_solution 'SHELXS-97 (Sheldrick, 2008)'
_diffrn_ambient_temperature 173(2)
_diffrn_measured_fraction_theta_full 0.999
_diffrn_measured_fraction_theta_max 0.999
_diffrn_measurement_device_type 'Bruker APEX-II CCD'
_diffrn_measurement_method '\w scans'
_diffrn_radiation_monochromator graphite
_diffrn_radiation_source 'fine-focus sealed tube'
_diffrn_radiation_type MoK\a
_diffrn_radiation_wavelength 0.71073
_diffrn_reflns_av_R_equivalents 0.0641
_diffrn_reflns_av_sigmaI/netI 0.0873
_diffrn_reflns_limit_h_max 11
_diffrn_reflns_limit_h_min -11
_diffrn_reflns_limit_k_max 16
_diffrn_reflns_limit_k_min -16
_diffrn_reflns_limit_l_max 18
_diffrn_reflns_limit_l_min -18
_diffrn_reflns_number 14188
_diffrn_reflns_theta_full 25.25
_diffrn_reflns_theta_max 25.25
_diffrn_reflns_theta_min 1.56
_exptl_absorpt_coefficient_mu 0.913
_exptl_absorpt_correction_T_max 0.9363
_exptl_absorpt_correction_T_min 0.7569
_exptl_absorpt_correction_type numerical
_exptl_absorpt_process_details 'SADABS (Sheldrick, 2008)'
_exptl_crystal_colour yellow
_exptl_crystal_density_diffrn 1.100
_exptl_crystal_description rod
_exptl_crystal_F_000 698
_exptl_crystal_size_max 0.32
_exptl_crystal_size_mid 0.10
_exptl_crystal_size_min 0.07
_refine_diff_density_max 1.865
_refine_diff_density_min -1.461
_refine_diff_density_rms 0.164
_refine_ls_extinction_method none
_refine_ls_goodness_of_fit_ref 1.084
_refine_ls_hydrogen_treatment constr
_refine_ls_matrix_type full
_refine_ls_number_parameters 363
_refine_ls_number_reflns 7124
_refine_ls_number_restraints 7
_refine_ls_restrained_S_all 1.085
_refine_ls_R_factor_all 0.1149
_refine_ls_R_factor_gt 0.0870
_refine_ls_shift/su_max 0.002
_refine_ls_shift/su_mean 0.000
_refine_ls_structure_factor_coef Fsqd
_refine_ls_weighting_details 'calc w=1/[\s^2^(Fo^2^)+(0.1643P)^2^+3.9378P] where P=(Fo^2^+2Fc^2^)/3'
_refine_ls_weighting_scheme calc
_refine_ls_wR_factor_gt 0.2477
_refine_ls_wR_factor_ref 0.2703
_reflns_number_gt 5240
_reflns_number_total 7124
_reflns_threshold_expression I>2\s(I)
_cod_data_source_file ic300495k_si_001_3.cif
_cod_data_source_block riv1142
_cod_original_cell_volume 1972.6(8)
_cod_database_code 4329144

loop_
_symmetry_equiv_pos_as_xyz
'x, y, z'
'-x, -y, -z'

loop_
_atom_site_label
_atom_site_type_symbol
_atom_site_fract_x
_atom_site_fract_y
_atom_site_fract_z
_atom_site_U_iso_or_equiv
_atom_site_adp_type
_atom_site_occupancy
_atom_site_symmetry_multiplicity
_atom_site_calc_flag
_atom_site_refinement_flags
Ge Ge 0.53057(7) 0.60708(5) 0.06538(5) 0.0224(3) Uani 1 1 d .
S S 0.66642(16) 0.50587(12) 0.01898(12) 0.0273(4) Uani 1 1 d .
Si1 Si 0.72985(19) 0.82638(14) 0.12419(15) 0.0313(5) Uani 1 1 d .
Si2 Si 0.6308(2) 0.77738(16) 0.24595(14) 0.0365(5) Uani 1 1 d .
N1 N 0.6018(5) 0.7324(4) 0.0379(4) 0.0269(12) Uani 1 1 d .
N2 N 0.5333(5) 0.6467(4) 0.1892(4) 0.0289(13) Uani 1 1 d .
C1 C 0.9132(8) 0.8143(7) 0.1279(6) 0.046(2) Uani 1 1 d .
H1A H 0.9563 0.8350 0.0763 0.055 Uiso 1 1 calc R
H1B H 0.9072 0.7429 0.1243 0.055 Uiso 1 1 calc R
H1C H 0.9717 0.8586 0.1849 0.055 Uiso 1 1 calc R
C2 C 0.7363(8) 0.9569(6) 0.1146(6) 0.047(2) Uani 1 1 d .
H2A H 0.7801 0.9705 0.0611 0.056 Uiso 1 1 calc R
H2B H 0.7925 1.0080 0.1694 0.056 Uiso 1 1 calc R
H2C H 0.6397 0.9609 0.1084 0.056 Uiso 1 1 calc R
C3 C 0.7669(10) 0.7929(7) 0.3431(6) 0.060(3) Uani 1 1 d .
H3A H 0.7194 0.7710 0.3929 0.072 Uiso 1 1 calc R
H3B H 0.8255 0.8651 0.3643 0.072 Uiso 1 1 calc R
H3C H 0.8271 0.7507 0.3231 0.072 Uiso 1 1 calc R
C4 C 0.5173(9) 0.8551(7) 0.2944(7) 0.059(3) Uani 1 1 d .
H4A H 0.4778 0.8313 0.3458 0.070 Uiso 1 1 calc R
H4B H 0.4398 0.8472 0.2474 0.070 Uiso 1 1 calc R
H4C H 0.5749 0.9276 0.3154 0.070 Uiso 1 1 calc R
C11 C 0.5528(7) 0.7632(5) -0.0386(5) 0.0303(16) Uani 1 1 d .
C12 C 0.4242(7) 0.7837(5) -0.0438(5) 0.0322(16) Uani 1 1 d .
C13 C 0.3854(8) 0.8225(6) -0.1171(6) 0.0420(19) Uani 1 1 d .
H13 H 0.2965 0.8345 -0.1223 0.050 Uiso 1 1 calc R
C14 C 0.4730(9) 0.8424(6) -0.1795(6) 0.046(2) Uani 1 1 d .
H14 H 0.4459 0.8685 -0.2278 0.056 Uiso 1 1 calc R
C15 C 0.6027(8) 0.8245(6) -0.1726(6) 0.044(2) Uani 1 1 d .
H15 H 0.6646 0.8408 -0.2157 0.053 Uiso 1 1 calc R
C16 C 0.6445(7) 0.7839(5) -0.1052(5) 0.0318(16) Uani 1 1 d .
C17 C 0.3236(7) 0.7715(6) 0.0258(5) 0.0355(17) Uani 1 1 d .
H17 H 0.3629 0.7419 0.0715 0.043 Uiso 1 1 calc R
C18 C 0.1748(7) 0.6971(6) -0.0171(6) 0.044(2) Uani 1 1 d .
H18A H 0.1829 0.6313 -0.0500 0.052 Uiso 1 1 calc R
H18B H 0.1312 0.7263 -0.0594 0.052 Uiso 1 1 calc R
H18C H 0.1156 0.6863 0.0310 0.052 Uiso 1 1 calc R
C19 C 0.3115(9) 0.8739(7) 0.0763(7) 0.052(2) Uani 1 1 d .
H19A H 0.4062 0.9211 0.1036 0.063 Uiso 1 1 calc R
H19B H 0.2520 0.8636 0.1242 0.063 Uiso 1 1 calc R
H19C H 0.2686 0.9030 0.0335 0.063 Uiso 1 1 calc R
C20 C 0.7858(8) 0.7647(6) -0.1041(6) 0.0414(19) Uani 1 1 d .
H20 H 0.8011 0.7374 -0.0503 0.050 Uiso 1 1 calc R
C21 C 0.9096(8) 0.8645(7) -0.0960(7) 0.055(2) Uani 1 1 d .
H21A H 0.9096 0.9158 -0.0408 0.066 Uiso 1 1 calc R
H21B H 0.8978 0.8909 -0.1493 0.066 Uiso 1 1 calc R
H21C H 0.9998 0.8498 -0.0928 0.066 Uiso 1 1 calc R
C22 C 0.7874(9) 0.6863(7) -0.1892(6) 0.051(2) Uani 1 1 d .
H22A H 0.7097 0.6227 -0.1947 0.061 Uiso 1 1 calc R
H22B H 0.8782 0.6725 -0.1858 0.061 Uiso 1 1 calc R
H22C H 0.7754 0.7129 -0.2424 0.061 Uiso 1 1 calc R
C31 C 0.4635(7) 0.5895(6) 0.2505(4) 0.0304(15) Uani 1 1 d .
C32 C 0.3217(8) 0.5864(6) 0.2666(5) 0.0379(17) Uani 1 1 d .
C33 C 0.2675(8) 0.5431(7) 0.3355(5) 0.048(2) Uani 1 1 d .
H33 H 0.1745 0.5413 0.3473 0.057 Uiso 1 1 calc R
C34 C 0.3425(9) 0.5035(8) 0.3862(6) 0.057(3) Uani 1 1 d .
H34 H 0.3028 0.4762 0.4338 0.069 Uiso 1 1 calc R
C35 C 0.4760(9) 0.5025(8) 0.3693(6) 0.055(2) Uani 1 1 d .
H35 H 0.5264 0.4721 0.4038 0.066 Uiso 1 1 calc R
C36 C 0.5384(7) 0.5458(6) 0.3018(5) 0.0379(18) Uani 1 1 d .
C37 C 0.2279(8) 0.6244(6) 0.2106(5) 0.0411(18) Uani 1 1 d .
H37 H 0.2861 0.6595 0.1691 0.049 Uiso 1 1 calc R
C38 C 0.1044(8) 0.5330(7) 0.1513(6) 0.049(2) Uani 1 1 d .
H38A H 0.1428 0.4843 0.1133 0.059 Uiso 1 1 calc R
H38B H 0.0480 0.5581 0.1122 0.059 Uiso 1 1 calc R
H38C H 0.0441 0.4988 0.1906 0.059 Uiso 1 1 calc R
C39 C 0.1664(10) 0.7010(8) 0.2683(7) 0.061(3) Uani 1 1 d .
H39A H 0.2440 0.7594 0.3059 0.073 Uiso 1 1 calc R
H39B H 0.1053 0.6672 0.3076 0.073 Uiso 1 1 calc R
H39C H 0.1104 0.7253 0.2282 0.073 Uiso 1 1 calc R
C40 C 0.6864(7) 0.5377(6) 0.2849(5) 0.0375(17) Uani 1 1 d .
H40 H 0.7282 0.5863 0.2477 0.045 Uiso 1 1 calc R
C41 C 0.7881(9) 0.5642(7) 0.3723(6) 0.051(2) Uani 1 1 d .
H41A H 0.8800 0.5583 0.3575 0.061 Uiso 1 1 calc R
H41B H 0.7491 0.5167 0.4093 0.061 Uiso 1 1 calc R
H41C H 0.8007 0.6346 0.4065 0.061 Uiso 1 1 calc R
C42 C 0.6719(10) 0.4302(7) 0.2318(6) 0.051(2) Uani 1 1 d .
H42A H 0.6067 0.4123 0.1752 0.061 Uiso 1 1 calc R
H42B H 0.6345 0.3819 0.2683 0.061 Uiso 1 1 calc R
H42C H 0.7651 0.4268 0.2175 0.061 Uiso 1 1 calc R
O10S O 0.119(2) 0.807(2) 0.6790(11) 0.130(9) Uani 0.50 1 d PD
C11S C 0.175(2) 0.8580(15) 0.6128(17) 0.090(8) Uani 0.50 1 d PD
H11A H 0.2787 0.8932 0.6293 0.108 Uiso 0.50 1 calc PR
H11B H 0.1276 0.9085 0.6045 0.108 Uiso 0.50 1 calc PR
C13S C 0.119(3) 0.665(2) 0.5476(16) 0.125(12) Uani 0.50 1 d PD
H13A H 0.0431 0.6096 0.5044 0.150 Uiso 0.50 1 calc PR
H13B H 0.2074 0.6466 0.5522 0.150 Uiso 0.50 1 calc PR
C12S C 0.142(3) 0.7696(19) 0.5277(13) 0.104(10) Uani 0.50 1 d PD
H12A H 0.0562 0.7676 0.4901 0.125 Uiso 0.50 1 calc PR
H12B H 0.2219 0.7828 0.4917 0.125 Uiso 0.50 1 calc PR
C14S C 0.075(3) 0.7002(19) 0.639(2) 0.135(15) Uani 0.50 1 d PD
H14A H -0.0302 0.6745 0.6320 0.162 Uiso 0.50 1 calc PR
H14B H 0.1111 0.6671 0.6818 0.162 Uiso 0.50 1 calc PR
C21S C 0.6395(15) 0.8336(10) 0.5816(11) 0.090(3) Uiso 0.50 1 d PG
C22S C 0.5971(14) 0.9140(12) 0.5644(11) 0.090(3) Uiso 0.50 1 d PGD
H22S H 0.5005 0.9029 0.5432 0.108 Uiso 0.50 1 calc PR
C23S C 0.6962(18) 1.0108(10) 0.5782(11) 0.090(3) Uiso 0.50 1 d PG
H23S H 0.6672 1.0658 0.5664 0.108 Uiso 0.50 1 calc PR
C24S C 0.8377(16) 1.0271(10) 0.6091(11) 0.090(3) Uiso 0.50 1 d PG
H24S H 0.9054 1.0932 0.6186 0.108 Uiso 0.50 1 calc PR
C25S C 0.8800(13) 0.9467(13) 0.6263(11) 0.090(3) Uiso 0.50 1 d PG
H25S H 0.9767 0.9578 0.6475 0.108 Uiso 0.50 1 calc PR
C26S C 0.7810(16) 0.8499(11) 0.6126(11) 0.090(3) Uiso 0.50 1 d PGD
H26S H 0.8099 0.7950 0.6243 0.108 Uiso 0.50 1 calc PR
C27S C 0.541(2) 0.7300(14) 0.5574(17) 0.090(3) Uiso 0.50 1 d PD
H27A H 0.4495 0.7298 0.5287 0.108 Uiso 0.50 1 calc PR
H27B H 0.5269 0.7052 0.6124 0.108 Uiso 0.50 1 calc PR
H27C H 0.5789 0.6850 0.5148 0.108 Uiso 0.50 1 calc PR

loop_
_atom_site_aniso_label
_atom_site_aniso_U_11
_atom_site_aniso_U_22
_atom_site_aniso_U_33
_atom_site_aniso_U_23
_atom_site_aniso_U_13
_atom_site_aniso_U_12
Ge 0.0117(4) 0.0204(4) 0.0360(4) 0.0071(3) 0.0052(3) 0.0060(3)
S 0.0125(8) 0.0255(9) 0.0428(10) 0.0052(7) 0.0034(7) 0.0069(6)
Si1 0.0138(9) 0.0240(10) 0.0536(13) 0.0071(9) 0.0048(8) 0.0043(7)
Si2 0.0235(10) 0.0355(11) 0.0421(12) -0.0020(9) 0.0050(8) 0.0056(8)
N1 0.012(3) 0.022(3) 0.047(3) 0.013(2) 0.004(2) 0.003(2)
N2 0.009(3) 0.027(3) 0.045(3) 0.010(3) 0.001(2) -0.003(2)
C1 0.023(4) 0.054(5) 0.059(5) 0.011(4) 0.004(4) 0.013(4)
C2 0.026(4) 0.025(4) 0.082(6) 0.009(4) 0.008(4) 0.002(3)
C3 0.047(5) 0.056(6) 0.056(6) -0.005(4) -0.009(4) 0.005(4)
C4 0.036(5) 0.049(5) 0.077(6) -0.009(5) 0.015(4) 0.008(4)
C11 0.017(3) 0.026(4) 0.052(4) 0.019(3) 0.009(3) 0.006(3)
C12 0.020(3) 0.022(3) 0.055(5) 0.012(3) 0.004(3) 0.005(3)
C13 0.031(4) 0.031(4) 0.071(6) 0.019(4) 0.011(4) 0.015(3)
C14 0.040(5) 0.042(5) 0.066(6) 0.029(4) 0.001(4) 0.017(4)
C15 0.032(4) 0.045(5) 0.062(5) 0.027(4) 0.013(4) 0.009(4)
C16 0.020(3) 0.023(3) 0.052(4) 0.013(3) 0.011(3) 0.003(3)
C17 0.017(3) 0.035(4) 0.060(5) 0.018(4) 0.008(3) 0.011(3)
C18 0.018(4) 0.037(4) 0.081(6) 0.021(4) 0.011(4) 0.011(3)
C19 0.031(4) 0.047(5) 0.080(6) 0.012(4) 0.012(4) 0.015(4)
C20 0.028(4) 0.039(4) 0.063(5) 0.023(4) 0.016(4) 0.011(3)
C21 0.020(4) 0.049(5) 0.092(7) 0.023(5) 0.008(4) 0.003(4)
C22 0.034(4) 0.054(5) 0.071(6) 0.020(5) 0.015(4) 0.019(4)
C31 0.019(3) 0.041(4) 0.027(3) 0.008(3) 0.005(3) 0.005(3)
C32 0.022(4) 0.048(5) 0.042(4) 0.005(3) 0.009(3) 0.012(3)
C33 0.028(4) 0.072(6) 0.044(5) 0.016(4) 0.016(3) 0.013(4)
C34 0.035(5) 0.098(8) 0.040(5) 0.034(5) 0.015(4) 0.011(5)
C35 0.035(5) 0.088(7) 0.043(5) 0.033(5) 0.004(4) 0.009(5)
C36 0.019(4) 0.054(5) 0.038(4) 0.012(4) 0.007(3) 0.006(3)
C37 0.024(4) 0.055(5) 0.053(5) 0.024(4) 0.018(3) 0.015(4)
C38 0.020(4) 0.066(6) 0.062(5) 0.025(5) 0.004(4) 0.010(4)
C39 0.033(5) 0.058(6) 0.095(7) 0.015(5) 0.019(5) 0.019(4)
C40 0.021(4) 0.049(5) 0.042(4) 0.015(4) 0.007(3) 0.006(3)
C41 0.027(4) 0.069(6) 0.053(5) 0.012(4) 0.002(4) 0.013(4)
C42 0.045(5) 0.055(5) 0.057(5) 0.016(4) 0.008(4) 0.019(4)
O10S 0.097(16) 0.21(3) 0.063(11) -0.027(14) -0.017(10) 0.081(17)
C11S 0.049(13) 0.054(13) 0.15(3) 0.026(15) 0.027(15) -0.007(10)
C13S 0.11(3) 0.16(3) 0.08(2) 0.03(2) -0.030(17) 0.01(2)
C12S 0.12(2) 0.15(3) 0.045(13) 0.042(16) 0.029(13) 0.03(2)
C14S 0.10(2) 0.17(4) 0.19(4) 0.11(3) 0.11(3) 0.06(2)

loop_
_atom_type_symbol
_atom_type_description
_atom_type_scat_dispersion_real
_atom_type_scat_dispersion_imag
_atom_type_scat_source
C C 0.0033 0.0016 'International Tables Vol C Tables 4.2.6.8 and 6.1.1.4'
H H 0.0000 0.0000 'International Tables Vol C Tables 4.2.6.8 and 6.1.1.4'
N N 0.0061 0.0033 'International Tables Vol C Tables 4.2.6.8 and 6.1.1.4'
O O 0.0106 0.0060 'International Tables Vol C Tables 4.2.6.8 and 6.1.1.4'
Si Si 0.0817 0.0704 'International Tables Vol C Tables 4.2.6.8 and 6.1.1.4'
S S 0.1246 0.1234 'International Tables Vol C Tables 4.2.6.8 and 6.1.1.4'
Ge Ge 0.1547 1.8001 'International Tables Vol C Tables 4.2.6.8 and 6.1.1.4'

loop_
_geom_angle_atom_site_label_1
_geom_angle_atom_site_label_2
_geom_angle_atom_site_label_3
_geom_angle
_geom_angle_site_symmetry_1
_geom_angle_site_symmetry_3
N2 Ge N1 101.7(2) . .
N2 Ge S 118.47(17) . 2_665
N1 Ge S 118.32(18) . 2_665
N2 Ge S 115.24(18) . .
N1 Ge S 110.17(18) . .
S Ge S 93.39(6) 2_665 .
Ge S Ge 86.61(6) 2_665 .
N1 Si1 C2 110.1(3) . .
N1 Si1 C1 114.9(3) . .
C2 Si1 C1 110.1(4) . .
N1 Si1 Si2 96.9(2) . .
C2 Si1 Si2 115.7(3) . .
C1 Si1 Si2 108.9(3) . .
N2 Si2 C3 114.3(4) . .
N2 Si2 C4 114.0(3) . .
C3 Si2 C4 105.2(5) . .
N2 Si2 Si1 98.2(2) . .
C3 Si2 Si1 112.7(3) . .
C4 Si2 Si1 112.7(4) . .
C11 N1 Si1 118.0(4) . .
C11 N1 Ge 127.3(4) . .
Si1 N1 Ge 114.2(3) . .
C31 N2 Si2 112.6(5) . .
C31 N2 Ge 130.2(4) . .
Si2 N2 Ge 117.1(3) . .
C12 C11 C16 119.6(6) . .
C12 C11 N1 120.9(6) . .
C16 C11 N1 119.1(6) . .
C11 C12 C13 119.0(7) . .
C11 C12 C17 124.2(6) . .
C13 C12 C17 116.8(6) . .
C14 C13 C12 121.1(7) . .
C13 C14 C15 119.7(7) . .
C16 C15 C14 122.1(7) . .
C15 C16 C11 118.5(7) . .
C15 C16 C20 118.6(7) . .
C11 C16 C20 122.9(6) . .
C12 C17 C19 111.9(6) . .
C12 C17 C18 112.1(7) . .
C19 C17 C18 109.6(6) . .
C16 C20 C22 110.8(7) . .
C16 C20 C21 111.7(6) . .
C22 C20 C21 108.9(7) . .
C36 C31 C32 119.1(6) . .
C36 C31 N2 120.1(6) . .
C32 C31 N2 120.4(6) . .
C33 C32 C31 117.9(7) . .
C33 C32 C37 118.7(7) . .
C31 C32 C37 123.4(7) . .
C34 C33 C32 122.3(7) . .
C33 C34 C35 120.3(8) . .
C34 C35 C36 120.7(8) . .
C31 C36 C35 119.5(7) . .
C31 C36 C40 123.1(6) . .
C35 C36 C40 117.3(7) . .
C32 C37 C39 113.3(7) . .
C32 C37 C38 110.2(7) . .
C39 C37 C38 108.9(7) . .
C42 C40 C41 108.7(7) . .
C42 C40 C36 109.8(6) . .
C41 C40 C36 113.0(6) . .
C11S O10S C14S 108.0(17) . .
O10S C11S C12S 102.2(15) . .
C14S C13S C12S 92.3(19) . .
C13S C12S C11S 113.8(17) . .
O10S C14S C13S 116.9(19) . .
C22S C21S C26S 120.0 . .
C22S C21S C27S 120.3(10) . .
C26S C21S C27S 119.3(9) . .
C23S C22S C21S 120.0 . .
C22S C23S C24S 120.0 . .
C23S C24S C25S 120.0 . .
C26S C25S C24S 120.0 . .
C25S C26S C21S 120.0 . .

loop_
_geom_bond_atom_site_label_1
_geom_bond_atom_site_label_2
_geom_bond_distance
_geom_bond_site_symmetry_2
Ge N2 1.840(6) .
Ge N1 1.853(5) .
Ge S 2.2245(17) 2_665
Ge S 2.2763(17) .
S Ge 2.2245(17) 2_665
Si1 N1 1.765(6) .
Si1 C2 1.861(8) .
Si1 C1 1.882(8) .
Si1 Si2 2.303(3) .
Si2 N2 1.792(6) .
Si2 C3 1.867(9) .
Si2 C4 1.872(9) .
N1 C11 1.435(9) .
N2 C31 1.448(8) .
C11 C12 1.394(9) .
C11 C16 1.431(10) .
C12 C13 1.426(11) .
C12 C17 1.509(10) .
C13 C14 1.352(12) .
C14 C15 1.389(11) .
C15 C16 1.377(10) .
C16 C20 1.509(10) .
C17 C19 1.520(11) .
C17 C18 1.541(10) .
C20 C22 1.509(12) .
C20 C21 1.548(11) .
C31 C36 1.398(10) .
C31 C32 1.439(9) .
C32 C33 1.390(11) .
C32 C37 1.510(11) .
C33 C34 1.352(12) .
C34 C35 1.374(12) .
C35 C36 1.399(11) .
C36 C40 1.546(10) .
C37 C39 1.534(12) .
C37 C38 1.546(11) .
C40 C42 1.510(12) .
C40 C41 1.521(11) .
O10S C11S 1.414(10) .
O10S C14S 1.416(10) .
C11S C12S 1.524(10) .
C13S C14S 1.510(10) .
C13S C12S 1.521(10) .
C21S C22S 1.3900 .
C21S C26S 1.3900 .
C21S C27S 1.451(14) .
C22S C23S 1.3900 .
C23S C24S 1.3900 .
C24S C25S 1.3900 .
C25S C26S 1.3900 .

loop_
_geom_torsion_atom_site_label_1
_geom_torsion_atom_site_label_2
_geom_torsion_atom_site_label_3
_geom_torsion_atom_site_label_4
_geom_torsion
_geom_torsion_site_symmetry_1
_geom_torsion_site_symmetry_4
N2 Ge S Ge 123.77(18) . 2_665
N1 Ge S Ge -121.86(19) . 2_665
S Ge S Ge 0.0 2_665 2_665
N1 Si1 Si2 N2 23.6(3) . .
C2 Si1 Si2 N2 139.8(3) . .
C1 Si1 Si2 N2 -95.6(4) . .
N1 Si1 Si2 C3 144.3(4) . .
C2 Si1 Si2 C3 -99.5(5) . .
C1 Si1 Si2 C3 25.1(5) . .
N1 Si1 Si2 C4 -96.7(4) . .
C2 Si1 Si2 C4 19.5(4) . .
C1 Si1 Si2 C4 144.0(4) . .
C2 Si1 N1 C11 17.0(6) . .
C1 Si1 N1 C11 -107.8(5) . .
Si2 Si1 N1 C11 137.6(5) . .
C2 Si1 N1 Ge -155.7(4) . .
C1 Si1 N1 Ge 79.4(4) . .
Si2 Si1 N1 Ge -35.1(3) . .
N2 Ge N1 C11 -138.5(6) . .
S Ge N1 C11 -6.8(6) 2_665 .
S Ge N1 C11 98.8(5) . .
N2 Ge N1 Si1 33.5(3) . .
S Ge N1 Si1 165.2(2) 2_665 .
S Ge N1 Si1 -89.2(3) . .
C3 Si2 N2 C31 56.4(6) . .
C4 Si2 N2 C31 -64.6(6) . .
Si1 Si2 N2 C31 176.0(4) . .
C3 Si2 N2 Ge -125.8(4) . .
C4 Si2 N2 Ge 113.1(5) . .
Si1 Si2 N2 Ge -6.3(3) . .
N1 Ge N2 C31 164.5(6) . .
S Ge N2 C31 32.9(6) 2_665 .
S Ge N2 C31 -76.3(6) . .
N1 Ge N2 Si2 -12.8(4) . .
S Ge N2 Si2 -144.3(2) 2_665 .
S Ge N2 Si2 106.4(3) . .
Si1 N1 C11 C12 -99.6(7) . .
Ge N1 C11 C12 72.1(8) . .
Si1 N1 C11 C16 73.5(7) . .
Ge N1 C11 C16 -114.8(6) . .
C16 C11 C12 C13 1.6(10) . .
N1 C11 C12 C13 174.7(6) . .
C16 C11 C12 C17 -175.8(6) . .
N1 C11 C12 C17 -2.7(11) . .
C11 C12 C13 C14 -2.1(11) . .
C17 C12 C13 C14 175.6(7) . .
C12 C13 C14 C15 0.3(13) . .
C13 C14 C15 C16 1.9(13) . .
C14 C15 C16 C11 -2.3(12) . .
C14 C15 C16 C20 178.6(8) . .
C12 C11 C16 C15 0.5(11) . .
N1 C11 C16 C15 -172.8(7) . .
C12 C11 C16 C20 179.5(7) . .
N1 C11 C16 C20 6.3(10) . .
C11 C12 C17 C19 114.0(8) . .
C13 C12 C17 C19 -63.5(9) . .
C11 C12 C17 C18 -122.5(7) . .
C13 C12 C17 C18 60.0(8) . .
C15 C16 C20 C22 -62.7(9) . .
C11 C16 C20 C22 118.2(8) . .
C15 C16 C20 C21 58.8(10) . .
C11 C16 C20 C21 -120.3(8) . .
Si2 N2 C31 C36 -83.7(7) . .
Ge N2 C31 C36 98.9(7) . .
Si2 N2 C31 C32 89.7(7) . .
Ge N2 C31 C32 -87.7(8) . .
C36 C31 C32 C33 2.5(11) . .
N2 C31 C32 C33 -170.9(7) . .
C36 C31 C32 C37 -175.5(7) . .
N2 C31 C32 C37 11.1(11) . .
C31 C32 C33 C34 -0.8(13) . .
C37 C32 C33 C34 177.3(9) . .
C32 C33 C34 C35 -1.7(15) . .
C33 C34 C35 C36 2.4(15) . .
C32 C31 C36 C35 -1.8(12) . .
N2 C31 C36 C35 171.6(7) . .
C32 C31 C36 C40 175.2(7) . .
N2 C31 C36 C40 -11.4(11) . .
C34 C35 C36 C31 -0.6(14) . .
C34 C35 C36 C40 -177.8(8) . .
C33 C32 C37 C39 54.3(10) . .
C31 C32 C37 C39 -127.7(8) . .
C33 C32 C37 C38 -67.9(10) . .
C31 C32 C37 C38 110.0(8) . .
C31 C36 C40 C42 -100.9(9) . .
C35 C36 C40 C42 76.2(9) . .
C31 C36 C40 C41 137.6(8) . .
C35 C36 C40 C41 -45.3(11) . .
C14S O10S C11S C12S 6(3) . .
C14S C13S C12S C11S 25(3) . .
O10S C11S C12S C13S -22(3) . .
C11S O10S C14S C13S 11(4) . .
C12S C13S C14S O10S -22(4) . .
C26S C21S C22S C23S 0.0 . .
C27S C21S C22S C23S -172.8(19) . .
C21S C22S C23S C24S 0.0 . .
C22S C23S C24S C25S 0.0 . .
C23S C24S C25S C26S 0.0 . .
C24S C25S C26S C21S 0.0 . .
C22S C21S C26S C25S 0.0 . .
C27S C21S C26S C25S 172.8(18) . .
